data_4334363
loop_
_publ_author_name
'Johannes Schl\"afer'
'Stefan Stucky'
'Wieland Tyrra'
'Sanjay Mathur'

_publ_section_title
;
 Heterobi- and Trimetallic Cerium(IV) tert-Butoxides with Mono-, Di-, and
 Trivalent Metals (M= K(I), Ge(II), Sn(II), Pb(II), Al(III), Fe(III))
;
_journal_name_full 'Inorganic Chemistry'
_journal_page_first 4002
_journal_page_last 4010
_journal_paper_doi 10.1021/ic400030j
_journal_volume 52
_journal_year 2013
_chemical_formula_moiety 'C33 H68 Ce Fe N O7'
_chemical_formula_sum 'C33 H68 Ce Fe N O7'
_chemical_formula_weight 786.85
_space_group_IT_number 14
_symmetry_cell_setting monoclinic
_symmetry_space_group_name_Hall '-P 2ybc'
_symmetry_space_group_name_H-M 'P 1 21/c 1'
_atom_sites_solution_hydrogens geom
_atom_sites_solution_primary direct
_atom_sites_solution_secondary difmap
_audit_creation_method SHELXL-97
_audit_update_record
;
2012-09-05 # Formatted by publCIF
;
_cell_angle_alpha 90.00
_cell_angle_beta 116.151(5)
_cell_angle_gamma 90.00
_cell_formula_units_Z 4
_cell_length_a 13.0628(10)
_cell_length_b 24.8672(19)
_cell_length_c 14.7322(11)
_cell_measurement_temperature 293(2)
_cell_measurement_theta_max 27.36
_cell_measurement_theta_min 1.64
_cell_volume 4295.7(6)
_computing_cell_refinement 'X-Area (Stoe & Cie, 2001)'
_computing_data_collection 'X-Area (Stoe & Cie, 2001)'
_computing_data_reduction 'X-Area (Stoe & Cie, 2001)'
_computing_structure_refinement 'SHELXL-97 (Sheldrick, 1997)'
_computing_structure_solution 'SHELXS-97 (Sheldrick, 1990)'
_diffrn_ambient_temperature 293(2)
_diffrn_measured_fraction_theta_full 0.991
_diffrn_measured_fraction_theta_max 0.991
_diffrn_measurement_device_type 'IPDS II (Stoe & Cie)'
_diffrn_measurement_method '\w and \f scans'
_diffrn_radiation_monochromator graphite
_diffrn_radiation_source 'fine-focus sealed tube'
_diffrn_radiation_type MoK\a
_diffrn_radiation_wavelength 0.71073
_diffrn_reflns_av_R_equivalents 0.0850
_diffrn_reflns_av_sigmaI/netI 0.0486
_diffrn_reflns_limit_h_max 16
_diffrn_reflns_limit_h_min -16
_diffrn_reflns_limit_k_max 32
_diffrn_reflns_limit_k_min -32
_diffrn_reflns_limit_l_max 18
_diffrn_reflns_limit_l_min -19
_diffrn_reflns_number 67049
_diffrn_reflns_theta_full 27.36
_diffrn_reflns_theta_max 27.36
_diffrn_reflns_theta_min 1.64
_exptl_absorpt_coefficient_mu 1.421
_exptl_absorpt_correction_T_max 0.8378
_exptl_absorpt_correction_T_min 0.4950
_exptl_absorpt_correction_type numerical
_exptl_absorpt_process_details
;
The absorption correction (X-RED; Stoe & Cie, 2001)
was preformed after optimizing the crystal shape
using X-SHAPE (Stoe & Cie, 1999).
;
_exptl_crystal_colour yellow
_exptl_crystal_density_diffrn 1.217
_exptl_crystal_description prism
_exptl_crystal_F_000 1652
_exptl_crystal_size_max 0.5
_exptl_crystal_size_mid 0.3
_exptl_crystal_size_min 0.3
_refine_diff_density_max 1.202
_refine_diff_density_min -0.994
_refine_diff_density_rms 0.138
_refine_ls_extinction_coef 0.0034(3)
_refine_ls_extinction_expression Fc^*^=kFc[1+0.001xFc^2^\l^3^/sin(2\q)]^-1/4^
_refine_ls_extinction_method SHELXL
_refine_ls_goodness_of_fit_ref 0.916
_refine_ls_hydrogen_treatment constr
_refine_ls_matrix_type full
_refine_ls_number_parameters 389
_refine_ls_number_reflns 9632
_refine_ls_number_restraints 0
_refine_ls_restrained_S_all 0.916
_refine_ls_R_factor_all 0.0898
_refine_ls_R_factor_gt 0.0569
_refine_ls_shift/su_max 0.001
_refine_ls_shift/su_mean 0.000
_refine_ls_structure_factor_coef Fsqd
_refine_ls_weighting_details 'calc w=1/[\s^2^(Fo^2^)+(0.1052P)^2^+0.0000P] where P=(Fo^2^+2Fc^2^)/3'
_refine_ls_weighting_scheme calc
_refine_ls_wR_factor_gt 0.1398
_refine_ls_wR_factor_ref 0.1577
_reflns_number_gt 5733
_reflns_number_total 9632
_reflns_threshold_expression >2sigma(I)
_cod_data_source_file ic400030j_si_002_7.cif
_cod_data_source_block 7
_cod_original_sg_symbol_H-M 'P 21/c'
_cod_database_code 4334363

loop_
_symmetry_equiv_pos_as_xyz
'x, y, z'
'-x, y+1/2, -z+1/2'
'-x, -y, -z'
'x, -y-1/2, z-1/2'

loop_
_atom_site_label
_atom_site_type_symbol
_atom_site_fract_x
_atom_site_fract_y
_atom_site_fract_z
_atom_site_U_iso_or_equiv
_atom_site_adp_type
_atom_site_occupancy
_atom_site_symmetry_multiplicity
_atom_site_calc_flag
_atom_site_refinement_flags
Ce Ce 0.67786(2) 0.118759(11) 0.33243(2) 0.06095(12) Uani 1 1 d .
Fe Fe 0.38955(6) 0.14243(3) 0.18302(6) 0.0685(2) Uani 1 1 d .
O2 O 0.8136(3) 0.12924(16) 0.2949(3) 0.0789(10) Uani 1 1 d .
O3 O 0.7688(4) 0.12192(16) 0.4902(3) 0.0836(11) Uani 1 1 d .
O1 O 0.6646(3) 0.03654(16) 0.3127(3) 0.0786(10) Uani 1 1 d .
O4 O 0.5284(3) 0.14145(16) 0.1656(3) 0.0697(9) Uani 1 1 d .
O5 O 0.4871(3) 0.12799(14) 0.3233(3) 0.0683(9) Uani 1 1 d .
O6 O 0.3365(4) 0.2106(2) 0.1711(4) 0.1009(14) Uani 1 1 d .
O7 O 0.2846(5) 0.0948(3) 0.1157(4) 0.129(2) Uani 1 1 d .
N N 0.6871(4) 0.2270(2) 0.3491(4) 0.0766(12) Uani 1 1 d .
C33 C 0.6006(6) 0.2613(3) 0.3021(5) 0.0865(16) Uani 1 1 d .
H33 H 0.5280 0.2474 0.2644 0.104 Uiso 1 1 calc R
C21 C 0.2442(6) 0.2461(3) 0.1309(7) 0.106(2) Uani 1 1 d .
C32 C 0.6139(7) 0.3150(3) 0.3071(6) 0.102(2) Uani 1 1 d .
H32 H 0.5513 0.3373 0.2735 0.122 Uiso 1 1 calc R
C25 C 0.2127(7) 0.0519(3) 0.0678(7) 0.114(3) Uani 1 1 d .
C31 C 0.7205(8) 0.3370(3) 0.3621(7) 0.109(2) Uani 1 1 d .
H31 H 0.7318 0.3740 0.3650 0.131 Uiso 1 1 calc R
C27 C 0.2702(18) 0.0067(7) 0.0604(19) 0.368(17) Uani 1 1 d .
H27A H 0.3172 0.0160 0.0278 0.552 Uiso 1 1 calc R
H27B H 0.2161 -0.0203 0.0213 0.552 Uiso 1 1 calc R
H27C H 0.3171 -0.0070 0.1268 0.552 Uiso 1 1 calc R
C30 C 0.8070(8) 0.3031(3) 0.4111(7) 0.117(3) Uani 1 1 d .
H30 H 0.8800 0.3163 0.4503 0.141 Uiso 1 1 calc R
C26 C 0.1372(16) 0.0678(7) -0.0396(13) 0.315(13) Uani 1 1 d .
H26A H 0.0922 0.0985 -0.0403 0.472 Uiso 1 1 calc R
H26B H 0.0876 0.0384 -0.0741 0.472 Uiso 1 1 calc R
H26C H 0.1834 0.0767 -0.0732 0.472 Uiso 1 1 calc R
C29 C 0.7873(6) 0.2489(3) 0.4029(6) 0.102(2) Uani 1 1 d .
H29 H 0.8487 0.2262 0.4378 0.122 Uiso 1 1 calc R
C5 C 0.9167(6) 0.1271(3) 0.2863(6) 0.098(2) Uani 1 1 d .
C23 C 0.2742(12) 0.2952(5) 0.1107(18) 0.307(13) Uani 1 1 d .
H23A H 0.3057 0.2915 0.0631 0.460 Uiso 1 1 calc R
H23B H 0.3300 0.3109 0.1720 0.460 Uiso 1 1 calc R
H23C H 0.2080 0.3179 0.0824 0.460 Uiso 1 1 calc R
C22 C 0.202(3) 0.2527(14) 0.201(2) 0.53(3) Uani 1 1 d .
H22A H 0.1797 0.2184 0.2162 0.801 Uiso 1 1 calc R
H22B H 0.1369 0.2761 0.1737 0.801 Uiso 1 1 calc R
H22C H 0.2597 0.2682 0.2615 0.801 Uiso 1 1 calc R
C24 C 0.1533(13) 0.2249(6) 0.0506(18) 0.41(2) Uani 1 1 d .
H24A H 0.1733 0.2189 -0.0039 0.610 Uiso 1 1 calc R
H24B H 0.0903 0.2495 0.0291 0.610 Uiso 1 1 calc R
H24C H 0.1321 0.1914 0.0700 0.610 Uiso 1 1 calc R
C6 C 0.8960(10) 0.1071(7) 0.1876(10) 0.236(9) Uani 1 1 d .
H6A H 0.8382 0.1285 0.1364 0.353 Uiso 1 1 calc R
H6B H 0.8710 0.0704 0.1810 0.353 Uiso 1 1 calc R
H6C H 0.9651 0.1091 0.1799 0.353 Uiso 1 1 calc R
C7 C 0.9607(13) 0.1825(6) 0.2942(17) 0.281(10) Uani 1 1 d .
H7A H 0.9076 0.2037 0.2390 0.422 Uiso 1 1 calc R
H7B H 1.0328 0.1818 0.2917 0.422 Uiso 1 1 calc R
H7C H 0.9702 0.1981 0.3571 0.422 Uiso 1 1 calc R
C8 C 0.9989(11) 0.0956(9) 0.3658(13) 0.298(13) Uani 1 1 d .
H8A H 1.0110 0.1105 0.4299 0.446 Uiso 1 1 calc R
H8B H 1.0694 0.0957 0.3603 0.446 Uiso 1 1 calc R
H8C H 0.9716 0.0593 0.3608 0.446 Uiso 1 1 calc R
C9 C 0.8442(7) 0.1181(3) 0.5948(5) 0.104(2) Uani 1 1 d .
C10 C 0.8357(15) 0.1687(7) 0.6447(9) 0.266(10) Uani 1 1 d .
H10A H 0.7592 0.1729 0.6371 0.399 Uiso 1 1 calc R
H10B H 0.8546 0.1987 0.6139 0.399 Uiso 1 1 calc R
H10C H 0.8877 0.1673 0.7153 0.399 Uiso 1 1 calc R
C11 C 0.8125(15) 0.0753(7) 0.6397(10) 0.314(15) Uani 1 1 d .
H11A H 0.7360 0.0809 0.6312 0.472 Uiso 1 1 calc R
H11B H 0.8636 0.0737 0.7105 0.472 Uiso 1 1 calc R
H11C H 0.8161 0.0420 0.6081 0.472 Uiso 1 1 calc R
C12 C 0.9586(11) 0.1128(9) 0.6058(9) 0.292(13) Uani 1 1 d .
H12A H 0.9757 0.1425 0.5731 0.438 Uiso 1 1 calc R
H12B H 0.9655 0.0797 0.5752 0.438 Uiso 1 1 calc R
H12C H 1.0110 0.1126 0.6763 0.438 Uiso 1 1 calc R
C1 C 0.6735(7) -0.0196(3) 0.3101(5) 0.0904(18) Uani 1 1 d .
C3 C 0.5582(13) -0.0424(5) 0.2784(14) 0.251(9) Uani 1 1 d .
H3A H 0.5308 -0.0329 0.3270 0.376 Uiso 1 1 calc R
H3B H 0.5616 -0.0808 0.2743 0.376 Uiso 1 1 calc R
H3C H 0.5075 -0.0282 0.2134 0.376 Uiso 1 1 calc R
C2 C 0.7110(16) -0.0356(4) 0.2325(11) 0.237(8) Uani 1 1 d .
H2A H 0.7872 -0.0229 0.2519 0.355 Uiso 1 1 calc R
H2B H 0.6606 -0.0202 0.1685 0.355 Uiso 1 1 calc R
H2C H 0.7095 -0.0741 0.2268 0.355 Uiso 1 1 calc R
C4 C 0.7487(14) -0.0391(4) 0.4100(9) 0.224(8) Uani 1 1 d .
H4A H 0.7186 -0.0293 0.4565 0.335 Uiso 1 1 calc R
H4B H 0.8229 -0.0233 0.4314 0.335 Uiso 1 1 calc R
H4C H 0.7547 -0.0775 0.4083 0.335 Uiso 1 1 calc R
C13 C 0.5359(5) 0.1484(3) 0.0708(4) 0.0785(15) Uani 1 1 d .
C15 C 0.4175(7) 0.1626(4) -0.0129(5) 0.130(3) Uani 1 1 d .
H15A H 0.3658 0.1334 -0.0216 0.195 Uiso 1 1 calc R
H15B H 0.4227 0.1687 -0.0751 0.195 Uiso 1 1 calc R
H15C H 0.3900 0.1946 0.0056 0.195 Uiso 1 1 calc R
C14 C 0.6150(7) 0.1949(3) 0.0836(5) 0.103(2) Uani 1 1 d .
H14A H 0.6890 0.1871 0.1371 0.155 Uiso 1 1 calc R
H14B H 0.5852 0.2268 0.1001 0.155 Uiso 1 1 calc R
H14C H 0.6211 0.2006 0.0217 0.155 Uiso 1 1 calc R
C16 C 0.5788(7) 0.0960(3) 0.0489(6) 0.107(2) Uani 1 1 d .
H16A H 0.5251 0.0680 0.0410 0.161 Uiso 1 1 calc R
H16B H 0.6511 0.0874 0.1040 0.161 Uiso 1 1 calc R
H16C H 0.5875 0.0995 -0.0122 0.161 Uiso 1 1 calc R
C17 C 0.4518(6) 0.1226(2) 0.4035(5) 0.0815(16) Uani 1 1 d .
C20 C 0.3227(7) 0.1235(4) 0.3583(7) 0.124(3) Uani 1 1 d .
H20A H 0.2923 0.0933 0.3139 0.185 Uiso 1 1 calc R
H20B H 0.2947 0.1562 0.3208 0.185 Uiso 1 1 calc R
H20C H 0.2993 0.1216 0.4115 0.185 Uiso 1 1 calc R
C18 C 0.4968(9) 0.0702(4) 0.4549(8) 0.142(4) Uani 1 1 d .
H18A H 0.5785 0.0702 0.4832 0.213 Uiso 1 1 calc R
H18B H 0.4669 0.0415 0.4066 0.213 Uiso 1 1 calc R
H18C H 0.4738 0.0651 0.5078 0.213 Uiso 1 1 calc R
C19 C 0.5013(8) 0.1690(4) 0.4735(7) 0.124(3) Uani 1 1 d .
H19A H 0.5829 0.1678 0.5015 0.185 Uiso 1 1 calc R
H19B H 0.4786 0.1671 0.5272 0.185 Uiso 1 1 calc R
H19C H 0.4741 0.2020 0.4369 0.185 Uiso 1 1 calc R
C28 C 0.1479(19) 0.0399(10) 0.1193(16) 0.42(2) Uani 1 1 d .
H28A H 0.1094 0.0718 0.1247 0.631 Uiso 1 1 calc R
H28B H 0.1970 0.0269 0.1857 0.631 Uiso 1 1 calc R
H28C H 0.0926 0.0128 0.0828 0.631 Uiso 1 1 calc R

loop_
_atom_site_aniso_label
_atom_site_aniso_U_11
_atom_site_aniso_U_22
_atom_site_aniso_U_33
_atom_site_aniso_U_23
_atom_site_aniso_U_13
_atom_site_aniso_U_12
Ce 0.06431(18) 0.05674(18) 0.06313(18) 0.00275(13) 0.02929(13) 0.00309(13)
Fe 0.0628(4) 0.0690(5) 0.0732(5) -0.0014(4) 0.0296(3) -0.0026(3)
O2 0.069(2) 0.089(3) 0.086(3) 0.004(2) 0.041(2) 0.0017(18)
O3 0.086(3) 0.091(3) 0.064(2) 0.0011(19) 0.0250(19) 0.009(2)
O1 0.094(3) 0.060(2) 0.085(3) 0.0022(18) 0.043(2) 0.0035(18)
O4 0.071(2) 0.081(2) 0.0590(19) 0.0104(17) 0.0297(16) 0.0029(17)
O5 0.069(2) 0.073(2) 0.073(2) 0.0029(16) 0.0402(18) 0.0041(16)
O6 0.075(3) 0.089(3) 0.128(4) 0.016(3) 0.035(3) 0.023(2)
O7 0.121(4) 0.156(5) 0.111(4) -0.039(4) 0.053(3) -0.065(4)
N 0.079(3) 0.064(3) 0.082(3) -0.004(2) 0.032(3) -0.005(2)
C33 0.085(4) 0.072(4) 0.096(4) -0.007(3) 0.035(3) -0.005(3)
C21 0.076(4) 0.090(5) 0.142(7) 0.017(5) 0.040(4) 0.017(4)
C32 0.125(6) 0.061(4) 0.120(6) 0.004(4) 0.054(5) 0.011(4)
C25 0.095(5) 0.101(6) 0.144(7) -0.043(5) 0.052(5) -0.034(4)
C31 0.142(7) 0.060(4) 0.138(6) -0.012(4) 0.073(6) -0.019(4)
C27 0.33(3) 0.197(18) 0.47(4) -0.17(2) 0.08(3) 0.055(17)
C30 0.109(6) 0.085(5) 0.157(8) -0.025(5) 0.059(6) -0.030(5)
C26 0.28(2) 0.24(2) 0.222(18) -0.010(14) -0.076(15) -0.091(16)
C29 0.089(4) 0.089(5) 0.112(5) -0.003(4) 0.030(4) -0.006(4)
C5 0.077(4) 0.115(6) 0.110(5) -0.003(4) 0.049(4) -0.005(4)
C23 0.148(10) 0.115(10) 0.62(4) 0.147(16) 0.134(17) 0.044(8)
C22 0.56(5) 0.74(6) 0.50(4) 0.41(4) 0.41(4) 0.56(5)
C24 0.186(13) 0.176(14) 0.50(3) -0.122(18) -0.180(19) 0.090(11)
C6 0.113(8) 0.45(3) 0.178(12) -0.117(14) 0.092(8) -0.022(11)
C7 0.216(15) 0.247(18) 0.50(3) -0.08(2) 0.26(2) -0.092(14)
C8 0.138(10) 0.54(3) 0.262(17) 0.23(2) 0.129(12) 0.177(16)
C9 0.105(5) 0.125(6) 0.067(4) 0.002(4) 0.024(3) 0.013(4)
C10 0.31(2) 0.29(2) 0.109(8) -0.078(11) 0.007(10) 0.097(16)
C11 0.34(2) 0.30(2) 0.122(9) 0.115(12) -0.063(11) -0.159(18)
C12 0.117(9) 0.61(4) 0.100(8) 0.018(12) 0.003(6) 0.109(15)
C1 0.125(5) 0.055(3) 0.099(5) 0.001(3) 0.057(4) 0.007(3)
C3 0.244(17) 0.138(10) 0.43(3) -0.107(14) 0.203(19) -0.086(11)
C2 0.46(3) 0.104(8) 0.284(17) -0.002(9) 0.291(19) 0.050(11)
C4 0.36(2) 0.092(7) 0.132(9) 0.015(6) 0.027(11) 0.069(10)
C13 0.084(4) 0.094(4) 0.063(3) 0.008(3) 0.038(3) 0.005(3)
C15 0.105(6) 0.204(10) 0.068(4) 0.031(5) 0.027(4) 0.014(6)
C14 0.126(6) 0.106(5) 0.094(5) 0.028(4) 0.063(4) -0.004(4)
C16 0.139(6) 0.112(6) 0.086(4) -0.012(4) 0.063(5) 0.002(5)
C17 0.097(4) 0.081(4) 0.085(4) 0.008(3) 0.057(3) 0.003(3)
C20 0.098(5) 0.184(9) 0.116(6) 0.002(5) 0.072(5) -0.006(5)
C18 0.187(9) 0.135(8) 0.153(8) 0.064(6) 0.120(8) 0.039(7)
C19 0.132(6) 0.147(8) 0.122(6) -0.043(6) 0.083(6) -0.017(6)
C28 0.45(3) 0.59(4) 0.36(3) -0.34(3) 0.32(3) -0.46(3)

loop_
_atom_type_symbol
_atom_type_description
_atom_type_scat_dispersion_real
_atom_type_scat_dispersion_imag
_atom_type_scat_source
C C 0.0033 0.0016 'International Tables Vol C Tables 4.2.6.8 and 6.1.1.4'
H H 0.0000 0.0000 'International Tables Vol C Tables 4.2.6.8 and 6.1.1.4'
Ce Ce -0.2486 2.6331 'International Tables Vol C Tables 4.2.6.8 and 6.1.1.4'
Fe Fe 0.3463 0.8444 'International Tables Vol C Tables 4.2.6.8 and 6.1.1.4'
N N 0.0061 0.0033 'International Tables Vol C Tables 4.2.6.8 and 6.1.1.4'
O O 0.0106 0.0060 'International Tables Vol C Tables 4.2.6.8 and 6.1.1.4'

loop_
_geom_angle_atom_site_label_1
_geom_angle_atom_site_label_2
_geom_angle_atom_site_label_3
_geom_angle
O1 Ce O2 96.59(15)
O1 Ce O3 99.49(16)
O2 Ce O3 98.96(17)
O1 Ce O4 96.16(15)
O2 Ce O4 95.76(14)
O3 Ce O4 157.07(15)
O1 Ce O5 93.72(14)
O2 Ce O5 159.19(14)
O3 Ce O5 97.09(15)
O4 Ce O5 65.12(12)
O1 Ce N 177.23(16)
O2 Ce N 83.73(15)
O3 Ce N 83.16(15)
O4 Ce N 81.07(14)
O5 Ce N 85.13(13)
O1 Ce Fe 94.50(11)
O2 Ce Fe 128.29(11)
O3 Ce Fe 128.56(12)
O4 Ce Fe 32.76(8)
O5 Ce Fe 32.41(9)
N Ce Fe 83.18(10)
O7 Fe O6 114.1(3)
O7 Fe O5 117.7(2)
O6 Fe O5 108.82(19)
O7 Fe O4 117.4(2)
O6 Fe O4 109.84(19)
O5 Fe O4 85.68(15)
O7 Fe Ce 127.1(3)
O6 Fe Ce 118.81(15)
O5 Fe Ce 42.94(10)
O4 Fe Ce 42.81(10)
C5 O2 Ce 166.9(4)
C9 O3 Ce 170.0(4)
C1 O1 Ce 171.1(4)
C13 O4 Fe 126.1(3)
C13 O4 Ce 129.3(3)
Fe O4 Ce 104.43(14)
C17 O5 Fe 126.4(4)
C17 O5 Ce 128.9(4)
Fe O5 Ce 104.65(14)
C21 O6 Fe 148.7(5)
C25 O7 Fe 172.4(7)
C29 N C33 115.8(6)
C29 N Ce 117.5(4)
C33 N Ce 126.5(4)
N C33 C32 123.1(7)
N C33 H33 118.5
C32 C33 H33 118.5
C23 C21 C24 112.5(14)
C23 C21 C22 108.0(18)
C24 C21 C22 102.3(18)
C23 C21 O6 112.6(8)
C24 C21 O6 112.5(9)
C22 C21 O6 108.2(9)
C33 C32 C31 120.0(7)
C33 C32 H32 120.0
C31 C32 H32 120.0
C27 C25 O7 113.2(11)
C27 C25 C28 110.4(17)
O7 C25 C28 109.0(8)
C27 C25 C26 104.9(14)
O7 C25 C26 108.4(9)
C28 C25 C26 110.8(15)
C30 C31 C32 117.5(7)
C30 C31 H31 121.3
C32 C31 H31 121.3
C25 C27 H27A 109.5
C25 C27 H27B 109.5
H27A C27 H27B 109.5
C25 C27 H27C 109.5
H27A C27 H27C 109.5
H27B C27 H27C 109.5
C31 C30 C29 119.4(8)
C31 C30 H30 120.3
C29 C30 H30 120.3
C25 C26 H26A 109.5
C25 C26 H26B 109.5
H26A C26 H26B 109.5
C25 C26 H26C 109.5
H26A C26 H26C 109.5
H26B C26 H26C 109.5
N C29 C30 124.2(7)
N C29 H29 117.9
C30 C29 H29 117.9
O2 C5 C8 110.6(7)
O2 C5 C6 110.0(7)
C8 C5 C6 112.1(12)
O2 C5 C7 108.2(7)
C8 C5 C7 108.8(12)
C6 C5 C7 107.1(11)
C21 C23 H23A 109.5
C21 C23 H23B 109.5
H23A C23 H23B 109.5
C21 C23 H23C 109.5
H23A C23 H23C 109.5
H23B C23 H23C 109.5
C21 C22 H22A 109.5
C21 C22 H22B 109.5
H22A C22 H22B 109.5
C21 C22 H22C 109.5
H22A C22 H22C 109.5
H22B C22 H22C 109.5
C21 C24 H24A 109.5
C21 C24 H24B 109.5
H24A C24 H24B 109.5
C21 C24 H24C 109.5
H24A C24 H24C 109.5
H24B C24 H24C 109.5
C5 C6 H6A 109.5
C5 C6 H6B 109.5
H6A C6 H6B 109.5
C5 C6 H6C 109.5
H6A C6 H6C 109.5
H6B C6 H6C 109.5
C5 C7 H7A 109.5
C5 C7 H7B 109.5
H7A C7 H7B 109.5
C5 C7 H7C 109.5
H7A C7 H7C 109.5
H7B C7 H7C 109.5
C5 C8 H8A 109.5
C5 C8 H8B 109.5
H8A C8 H8B 109.5
C5 C8 H8C 109.5
H8A C8 H8C 109.5
H8B C8 H8C 109.5
C11 C9 O3 110.7(8)
C11 C9 C12 112.6(12)
O3 C9 C12 108.6(7)
C11 C9 C10 107.8(14)
O3 C9 C10 108.2(8)
C12 C9 C10 108.8(12)
C9 C10 H10A 109.5
C9 C10 H10B 109.5
H10A C10 H10B 109.5
C9 C10 H10C 109.5
H10A C10 H10C 109.5
H10B C10 H10C 109.5
C9 C11 H11A 109.5
C9 C11 H11B 109.5
H11A C11 H11B 109.5
C9 C11 H11C 109.5
H11A C11 H11C 109.5
H11B C11 H11C 109.5
C9 C12 H12A 109.5
C9 C12 H12B 109.5
H12A C12 H12B 109.5
C9 C12 H12C 109.5
H12A C12 H12C 109.5
H12B C12 H12C 109.5
O1 C1 C4 109.4(7)
O1 C1 C3 107.8(7)
C4 C1 C3 109.5(11)
O1 C1 C2 110.3(6)
C4 C1 C2 112.8(10)
C3 C1 C2 106.9(10)
C1 C3 H3A 109.5
C1 C3 H3B 109.5
H3A C3 H3B 109.5
C1 C3 H3C 109.5
H3A C3 H3C 109.5
H3B C3 H3C 109.5
C1 C2 H2A 109.5
C1 C2 H2B 109.5
H2A C2 H2B 109.5
C1 C2 H2C 109.5
H2A C2 H2C 109.5
H2B C2 H2C 109.5
C1 C4 H4A 109.5
C1 C4 H4B 109.5
H4A C4 H4B 109.5
C1 C4 H4C 109.5
H4A C4 H4C 109.5
H4B C4 H4C 109.5
O4 C13 C14 107.7(5)
O4 C13 C16 107.0(5)
C14 C13 C16 113.0(6)
O4 C13 C15 109.2(5)
C14 C13 C15 108.4(6)
C16 C13 C15 111.4(6)
C13 C15 H15A 109.5
C13 C15 H15B 109.5
H15A C15 H15B 109.5
C13 C15 H15C 109.5
H15A C15 H15C 109.5
H15B C15 H15C 109.5
C13 C14 H14A 109.5
C13 C14 H14B 109.5
H14A C14 H14B 109.5
C13 C14 H14C 109.5
H14A C14 H14C 109.5
H14B C14 H14C 109.5
C13 C16 H16A 109.5
C13 C16 H16B 109.5
H16A C16 H16B 109.5
C13 C16 H16C 109.5
H16A C16 H16C 109.5
H16B C16 H16C 109.5
O5 C17 C18 107.4(5)
O5 C17 C19 107.1(5)
C18 C17 C19 111.8(8)
O5 C17 C20 109.4(6)
C18 C17 C20 110.4(7)
C19 C17 C20 110.5(6)
C17 C20 H20A 109.5
C17 C20 H20B 109.5
H20A C20 H20B 109.5
C17 C20 H20C 109.5
H20A C20 H20C 109.5
H20B C20 H20C 109.5
C17 C18 H18A 109.5
C17 C18 H18B 109.5
H18A C18 H18B 109.5
C17 C18 H18C 109.5
H18A C18 H18C 109.5
H18B C18 H18C 109.5
C17 C19 H19A 109.5
C17 C19 H19B 109.5
H19A C19 H19B 109.5
C17 C19 H19C 109.5
H19A C19 H19C 109.5
H19B C19 H19C 109.5
C25 C28 H28A 109.5
C25 C28 H28B 109.5
H28A C28 H28B 109.5
C25 C28 H28C 109.5
H28A C28 H28C 109.5
H28B C28 H28C 109.5

loop_
_geom_bond_atom_site_label_1
_geom_bond_atom_site_label_2
_geom_bond_distance
Ce O1 2.061(4)
Ce O2 2.093(4)
Ce O3 2.094(4)
Ce O4 2.438(3)
Ce O5 2.446(3)
Ce N 2.700(5)
Ce Fe 3.4739(9)
Fe O7 1.752(5)
Fe O6 1.811(5)
Fe O5 1.925(4)
Fe O4 1.941(3)
O2 C5 1.408(7)
O3 C9 1.419(8)
O1 C1 1.403(7)
O4 C13 1.452(6)
O5 C17 1.451(6)
O6 C21 1.397(8)
O7 C25 1.389(8)
N C29 1.313(8)
N C33 1.340(8)
C33 C32 1.343(9)
C33 H33 0.9300
C21 C23 1.353(14)
C21 C24 1.360(14)
C21 C22 1.377(19)
C32 C31 1.378(11)
C32 H32 0.9300
C25 C27 1.384(16)
C25 C28 1.395(15)
C25 C26 1.503(17)
C31 C30 1.338(11)
C31 H31 0.9300
C27 H27A 0.9600
C27 H27B 0.9600
C27 H27C 0.9600
C30 C29 1.367(10)
C30 H30 0.9300
C26 H26A 0.9600
C26 H26B 0.9600
C26 H26C 0.9600
C29 H29 0.9300
C5 C8 1.425(13)
C5 C6 1.445(13)
C5 C7 1.478(15)
C23 H23A 0.9600
C23 H23B 0.9600
C23 H23C 0.9600
C22 H22A 0.9600
C22 H22B 0.9600
C22 H22C 0.9600
C24 H24A 0.9600
C24 H24B 0.9600
C24 H24C 0.9600
C6 H6A 0.9600
C6 H6B 0.9600
C6 H6C 0.9600
C7 H7A 0.9600
C7 H7B 0.9600
C7 H7C 0.9600
C8 H8A 0.9600
C8 H8B 0.9600
C8 H8C 0.9600
C9 C11 1.410(14)
C9 C12 1.436(15)
C9 C10 1.488(15)
C10 H10A 0.9600
C10 H10B 0.9600
C10 H10C 0.9600
C11 H11A 0.9600
C11 H11B 0.9600
C11 H11C 0.9600
C12 H12A 0.9600
C12 H12B 0.9600
C12 H12C 0.9600
C1 C4 1.445(12)
C1 C3 1.479(13)
C1 C2 1.483(11)
C3 H3A 0.9600
C3 H3B 0.9600
C3 H3C 0.9600
C2 H2A 0.9600
C2 H2B 0.9600
C2 H2C 0.9600
C4 H4A 0.9600
C4 H4B 0.9600
C4 H4C 0.9600
C13 C14 1.507(9)
C13 C16 1.507(10)
C13 C15 1.535(9)
C15 H15A 0.9600
C15 H15B 0.9600
C15 H15C 0.9600
C14 H14A 0.9600
C14 H14B 0.9600
C14 H14C 0.9600
C16 H16A 0.9600
C16 H16B 0.9600
C16 H16C 0.9600
C17 C18 1.492(10)
C17 C19 1.493(10)
C17 C20 1.516(10)
C20 H20A 0.9600
C20 H20B 0.9600
C20 H20C 0.9600
C18 H18A 0.9600
C18 H18B 0.9600
C18 H18C 0.9600
C19 H19A 0.9600
C19 H19B 0.9600
C19 H19C 0.9600
C28 H28A 0.9600
C28 H28B 0.9600
C28 H28C 0.9600
